data_4024456
loop_
_publ_author_name
'Oleg N. Chupakhin'
'Irina A. Utepova'
'Mikhail V. Varaksin'
'Evgeny V. Tretyakov'
'Galina V. Romanenko'
'Dmitry V. Stass'
'Victor I. Ovcharenko'

_publ_section_title
;
SNH Approach in the Synthesis of Nitronyl Nitroxides
;
_journal_name_full 'Journal of Organic Chemistry'
_journal_page_first 2870
_journal_page_last 2872
_journal_paper_doi 10.1021/jo900085s
_journal_volume 74
_journal_year 2009
_chemical_formula_sum 'C22 H28 N6 O6'
_chemical_formula_weight 472.50
_chemical_name_systematic
; 
 2,3-Bis(4,4,5,5-tetramethyl-3-oxid-1-oxyl-4,5
 -dihydro-1H-imidazol-2-yl)quinoxaline 1,4-dioxide
;
_space_group_IT_number 14
_symmetry_cell_setting monoclinic
_symmetry_space_group_name_Hall '-P 2ybc'
_symmetry_space_group_name_H-M 'P 1 21/c 1'
_atom_sites_solution_hydrogens geom
_atom_sites_solution_primary direct
_atom_sites_solution_secondary difmap
_audit_creation_method SHELXL-97
_cell_angle_alpha 90.00
_cell_angle_beta 95.388(2)
_cell_angle_gamma 90.00
_cell_formula_units_Z 4
_cell_length_a 7.3405(9)
_cell_length_b 17.496(2)
_cell_length_c 17.596(2)
_cell_measurement_reflns_used 3504
_cell_measurement_temperature 295(2)
_cell_measurement_theta_max 22.45
_cell_measurement_theta_min 2.33
_cell_volume 2249.8(5)
_computing_cell_refinement 'Bruker SMART'
_computing_data_collection 'Bruker SMART'
_computing_data_reduction 'Bruker SAINT'
_computing_molecular_graphics 'Bruker SHELXTL'
_computing_publication_material 'Bruker SHELXTL'
_computing_structure_refinement 'SHELXL-97 (Sheldrick, 1997)'
_computing_structure_solution 'SHELXS-97 (Sheldrick, 1990)'
_diffrn_ambient_temperature 295(2)
_diffrn_measured_fraction_theta_full 0.997
_diffrn_measured_fraction_theta_max 0.997
_diffrn_measurement_device_type 'CCD area detector'
_diffrn_measurement_method 'phi and omega scans'
_diffrn_radiation_monochromator graphite
_diffrn_radiation_source 'fine-focus sealed tube'
_diffrn_radiation_type MoK\a
_diffrn_radiation_wavelength 0.71073
_diffrn_reflns_av_R_equivalents 0.0833
_diffrn_reflns_av_sigmaI/netI 0.0660
_diffrn_reflns_limit_h_max 9
_diffrn_reflns_limit_h_min -9
_diffrn_reflns_limit_k_max 21
_diffrn_reflns_limit_k_min -21
_diffrn_reflns_limit_l_max 21
_diffrn_reflns_limit_l_min -21
_diffrn_reflns_number 22257
_diffrn_reflns_theta_full 26.41
_diffrn_reflns_theta_max 26.41
_diffrn_reflns_theta_min 2.33
_exptl_absorpt_coefficient_mu 0.104
_exptl_absorpt_correction_type none
_exptl_crystal_density_diffrn 1.395
_exptl_crystal_density_method 'not measured'
_exptl_crystal_F_000 1000
_refine_diff_density_max 0.208
_refine_diff_density_min -0.225
_refine_diff_density_rms 0.049
_refine_ls_extinction_coef 0.0003(9)
_refine_ls_extinction_expression Fc^*^=kFc[1+0.001xFc^2^\l^3^/sin(2\q)]^-1/4^
_refine_ls_extinction_method SHELXL
_refine_ls_goodness_of_fit_ref 0.999
_refine_ls_hydrogen_treatment mixed
_refine_ls_matrix_type full
_refine_ls_number_parameters 420
_refine_ls_number_reflns 4595
_refine_ls_number_restraints 0
_refine_ls_restrained_S_all 0.999
_refine_ls_R_factor_all 0.0876
_refine_ls_R_factor_gt 0.0549
_refine_ls_shift/su_max 0.000
_refine_ls_shift/su_mean 0.000
_refine_ls_structure_factor_coef Fsqd
_refine_ls_weighting_details 'calc w=1/[\s^2^(Fo^2^)+(0.0603P)^2^+0.0000P] where P=(Fo^2^+2Fc^2^)/3'
_refine_ls_weighting_scheme calc
_refine_ls_wR_factor_gt 0.1167
_refine_ls_wR_factor_ref 0.1284
_reflns_number_gt 3055
_reflns_number_total 4595
_reflns_threshold_expression >2sigma(I)
_cod_data_source_file jo900085s_si_010.cif
_cod_data_source_block 881a
_cod_depositor_comments
;
The following automatic conversions were performed:
'_symmetry_cell_setting' value 'Monoclinic' changed to 'monoclinic'
according to '/home/saulius/struct/CIF-dictionaries/cif_core.dic'
dictionary named 'cif_core.dic' version 2.4.1 from 2010-06-29.

Automatic conversion script
Id: cif_fix_enum 1527 2010-12-29 10:47:43Z saulius 
;
_cod_original_sg_symbol_H-M P2(1)/c
_cod_database_code 4024456

loop_
_symmetry_equiv_pos_as_xyz
'x, y, z'
'-x, y+1/2, -z+1/2'
'-x, -y, -z'
'x, -y-1/2, z-1/2'

loop_
_atom_site_label
_atom_site_type_symbol
_atom_site_fract_x
_atom_site_fract_y
_atom_site_fract_z
_atom_site_U_iso_or_equiv
_atom_site_adp_type
_atom_site_occupancy
_atom_site_symmetry_multiplicity
_atom_site_calc_flag
_atom_site_refinement_flags
_atom_site_disorder_assembly
_atom_site_disorder_group
O1 O 0.1477(2) 0.01484(9) 0.28108(9) 0.0502(5) Uani 1 1 d . . .
N1 N 0.2651(2) 0.06856(10) 0.28614(9) 0.0335(4) Uani 1 1 d . . .
C1 C 0.3253(3) 0.10692(12) 0.36100(11) 0.0305(5) Uani 1 1 d . . .
C2 C 0.3826(4) 0.04671(17) 0.42049(15) 0.0459(6) Uani 1 1 d . . .
H27A H 0.271(4) 0.0178(16) 0.4343(16) 0.068(8) Uiso 1 1 d . . .
H27B H 0.427(4) 0.0715(16) 0.4654(16) 0.064(9) Uiso 1 1 d . . .
H27C H 0.471(4) 0.0122(16) 0.4032(15) 0.064(8) Uiso 1 1 d . . .
C3 C 0.1605(4) 0.15070(17) 0.38271(16) 0.0427(6) Uani 1 1 d . . .
H25A H 0.061(4) 0.1132(16) 0.3921(15) 0.069(8) Uiso 1 1 d . . .
H25B H 0.118(3) 0.1891(14) 0.3447(14) 0.051(7) Uiso 1 1 d . . .
H25C H 0.190(3) 0.1751(13) 0.4320(15) 0.044(6) Uiso 1 1 d . . .
C4 C 0.4841(3) 0.15797(13) 0.33806(12) 0.0381(6) Uani 1 1 d . . .
C5 C 0.6706(4) 0.1189(2) 0.3460(2) 0.0666(10) Uani 1 1 d . . .
H2A H 0.752(5) 0.1459(19) 0.3208(19) 0.092(11) Uiso 1 1 d . . .
H2B H 0.658(4) 0.0637(18) 0.3217(16) 0.069(10) Uiso 1 1 d . . .
H2C H 0.718(4) 0.1144(16) 0.3986(18) 0.070(9) Uiso 1 1 d . . .
C6 C 0.4927(6) 0.2364(2) 0.37418(19) 0.0651(10) Uani 1 1 d . . .
H32A H 0.572(4) 0.2632(17) 0.3525(16) 0.068(9) Uiso 1 1 d . . .
H32B H 0.516(4) 0.2300(16) 0.4250(19) 0.071(9) Uiso 1 1 d . . .
H32C H 0.376(6) 0.269(3) 0.362(2) 0.137(18) Uiso 1 1 d . . .
N2 N 0.4365(2) 0.16408(10) 0.25330(10) 0.0322(4) Uani 1 1 d . . .
O2 O 0.5138(2) 0.21104(10) 0.21161(9) 0.0493(5) Uani 1 1 d . . .
C7 C 0.3274(3) 0.10643(12) 0.22762(11) 0.0299(5) Uani 1 1 d . . .
C8 C 0.2831(3) 0.08903(12) 0.14683(11) 0.0300(5) Uani 1 1 d . . .
C9 C 0.2116(3) 0.14503(12) 0.09518(11) 0.0298(5) Uani 1 1 d . . .
C10 C 0.1580(3) 0.22047(12) 0.12093(11) 0.0292(5) Uani 1 1 d . . .
O3 O -0.0480(2) 0.17718(8) 0.20411(9) 0.0429(4) Uani 1 1 d . . .
N3 N 0.0301(2) 0.23029(9) 0.16985(10) 0.0317(4) Uani 1 1 d . . .
C11 C -0.0273(3) 0.31254(12) 0.17230(13) 0.0354(5) Uani 1 1 d . . .
C12 C -0.0691(6) 0.33264(17) 0.25269(18) 0.0571(8) Uani 1 1 d . . .
H31A H 0.033(4) 0.3226(18) 0.2914(18) 0.083(12) Uiso 1 1 d . . .
H31B H -0.170(4) 0.3016(16) 0.2650(15) 0.067(9) Uiso 1 1 d . . .
H31C H -0.101(3) 0.3873(16) 0.2550(14) 0.053(7) Uiso 1 1 d . . .
C13 C -0.2000(4) 0.31793(18) 0.1169(2) 0.0557(8) Uani 1 1 d . . .
H29A H -0.175(3) 0.3071(15) 0.0628(16) 0.057(8) Uiso 1 1 d . . .
H29B H -0.248(4) 0.3677(18) 0.1172(16) 0.070(9) Uiso 1 1 d . . .
H29C H -0.295(4) 0.2822(15) 0.1329(14) 0.059(8) Uiso 1 1 d . . .
C14 C 0.1414(3) 0.35291(12) 0.14308(12) 0.0342(5) Uani 1 1 d . . .
C15 C 0.2870(4) 0.37619(18) 0.20589(17) 0.0523(7) Uani 1 1 d . . .
H33A H 0.397(4) 0.3908(17) 0.1829(16) 0.077(10) Uiso 1 1 d . . .
H33B H 0.319(3) 0.3341(15) 0.2434(15) 0.054(7) Uiso 1 1 d . . .
H33C H 0.238(4) 0.4245(18) 0.2324(16) 0.080(9) Uiso 1 1 d . . .
C16 C 0.0968(4) 0.41976(15) 0.08961(16) 0.0451(6) Uani 1 1 d . . .
H24A H 0.018(3) 0.4030(13) 0.0426(14) 0.046(7) Uiso 1 1 d . . .
H24B H 0.211(4) 0.4367(15) 0.0739(15) 0.063(8) Uiso 1 1 d . . .
H24C H 0.042(4) 0.4587(16) 0.1150(15) 0.060(8) Uiso 1 1 d . . .
O4 O 0.3498(2) 0.29858(9) 0.05683(8) 0.0421(4) Uani 1 1 d . . .
N4 N 0.2221(2) 0.28829(10) 0.09995(9) 0.0312(4) Uani 1 1 d . . .
O5 O 0.1028(2) 0.17930(9) -0.02676(9) 0.0506(5) Uani 1 1 d . . .
N5 N 0.1755(2) 0.12926(10) 0.02060(10) 0.0339(4) Uani 1 1 d . . .
C17 C 0.2110(3) 0.05557(13) -0.00559(12) 0.0342(5) Uani 1 1 d . . .
C18 C 0.1723(4) 0.03713(16) -0.08257(14) 0.0467(7) Uani 1 1 d . . .
H23A H 0.118(4) 0.0710(17) -0.1142(16) 0.064(9) Uiso 1 1 d . . .
C19 C 0.2066(4) -0.03491(16) -0.10713(16) 0.0537(7) Uani 1 1 d . . .
H20A H 0.178(3) -0.0440(15) -0.1582(15) 0.061(8) Uiso 1 1 d . . .
C20 C 0.2780(4) -0.09028(16) -0.05622(16) 0.0533(7) Uani 1 1 d . . .
H30A H 0.304(3) -0.1412(15) -0.0720(14) 0.056(8) Uiso 1 1 d . . .
C21 C 0.3151(4) -0.07400(14) 0.01955(16) 0.0463(6) Uani 1 1 d . . .
H22A H 0.362(3) -0.1091(14) 0.0558(14) 0.047(7) Uiso 1 1 d . . .
C22 C 0.2813(3) -0.00041(12) 0.04578(12) 0.0345(5) Uani 1 1 d . . .
N6 N 0.3213(2) 0.01746(10) 0.12349(10) 0.0347(4) Uani 1 1 d . . .
O6 O 0.3963(2) -0.03218(9) 0.16960(9) 0.0516(5) Uani 1 1 d . . .

loop_
_atom_site_aniso_label
_atom_site_aniso_U_11
_atom_site_aniso_U_22
_atom_site_aniso_U_33
_atom_site_aniso_U_23
_atom_site_aniso_U_13
_atom_site_aniso_U_12
O1 0.0681(12) 0.0408(10) 0.0425(10) -0.0021(7) 0.0093(8) -0.0259(9)
N1 0.0428(11) 0.0298(10) 0.0285(10) 0.0010(8) 0.0057(8) -0.0051(8)
C1 0.0353(12) 0.0336(12) 0.0223(10) -0.0009(9) 0.0013(9) -0.0003(9)
C2 0.0549(18) 0.0478(16) 0.0349(15) 0.0103(12) 0.0044(13) 0.0050(14)
C3 0.0410(15) 0.0513(17) 0.0358(14) -0.0060(13) 0.0037(12) 0.0035(12)
C4 0.0382(13) 0.0452(14) 0.0299(12) 0.0056(10) -0.0023(10) -0.0073(11)
C5 0.0352(16) 0.108(3) 0.055(2) 0.028(2) -0.0030(14) 0.0001(17)
C6 0.096(3) 0.063(2) 0.0360(17) -0.0077(14) 0.0060(17) -0.040(2)
N2 0.0321(10) 0.0346(10) 0.0302(10) 0.0050(8) 0.0037(8) -0.0042(8)
O2 0.0491(10) 0.0550(11) 0.0443(10) 0.0137(8) 0.0075(8) -0.0159(8)
C7 0.0362(12) 0.0271(11) 0.0267(11) 0.0035(9) 0.0051(9) 0.0006(9)
C8 0.0346(12) 0.0277(12) 0.0284(11) -0.0023(9) 0.0064(9) -0.0004(9)
C9 0.0361(12) 0.0283(12) 0.0259(11) 0.0003(9) 0.0069(9) -0.0002(9)
C10 0.0352(12) 0.0273(12) 0.0252(11) 0.0011(9) 0.0024(9) -0.0006(9)
O3 0.0498(10) 0.0328(9) 0.0483(10) 0.0049(7) 0.0166(8) -0.0056(7)
N3 0.0373(10) 0.0258(10) 0.0330(10) 0.0014(8) 0.0091(8) -0.0020(8)
C11 0.0408(13) 0.0277(12) 0.0394(13) 0.0042(10) 0.0121(11) 0.0029(10)
C12 0.085(2) 0.0361(17) 0.0557(19) -0.0028(13) 0.0371(19) 0.0019(16)
C13 0.0363(15) 0.0462(18) 0.084(2) 0.0154(16) 0.0013(15) 0.0035(13)
C14 0.0394(13) 0.0272(12) 0.0371(12) -0.0015(9) 0.0099(10) 0.0003(10)
C15 0.0554(18) 0.0487(18) 0.0518(17) -0.0066(14) -0.0004(14) -0.0073(14)
C16 0.0549(17) 0.0324(14) 0.0507(16) 0.0071(12) 0.0184(15) 0.0040(12)
O4 0.0408(9) 0.0487(10) 0.0390(9) 0.0063(7) 0.0160(8) 0.0000(7)
N4 0.0338(10) 0.0313(10) 0.0294(9) 0.0026(8) 0.0075(8) 0.0008(8)
O5 0.0753(13) 0.0410(10) 0.0332(9) 0.0055(8) -0.0074(8) 0.0053(9)
N5 0.0426(11) 0.0328(10) 0.0262(10) 0.0017(8) 0.0015(8) -0.0011(8)
C17 0.0386(13) 0.0361(13) 0.0285(12) -0.0049(10) 0.0061(10) -0.0061(10)
C18 0.0587(17) 0.0481(17) 0.0333(14) -0.0054(12) 0.0040(12) -0.0107(13)
C19 0.0673(19) 0.0549(18) 0.0403(15) -0.0156(14) 0.0120(14) -0.0178(14)
C20 0.0626(18) 0.0404(16) 0.0595(18) -0.0221(14) 0.0202(15) -0.0108(13)
C21 0.0553(16) 0.0336(14) 0.0512(16) -0.0086(12) 0.0117(13) -0.0011(12)
C22 0.0376(12) 0.0337(13) 0.0335(12) -0.0056(10) 0.0112(10) -0.0044(10)
N6 0.0421(11) 0.0305(11) 0.0317(10) 0.0012(8) 0.0050(8) 0.0046(8)
O6 0.0741(12) 0.0366(10) 0.0436(10) 0.0072(8) 0.0021(9) 0.0192(8)

loop_
_atom_type_symbol
_atom_type_description
_atom_type_scat_dispersion_real
_atom_type_scat_dispersion_imag
_atom_type_scat_source
C C 0.0033 0.0016 'International Tables Vol C Tables 4.2.6.8 and 6.1.1.4'
H H 0.0000 0.0000 'International Tables Vol C Tables 4.2.6.8 and 6.1.1.4'
N N 0.0061 0.0033 'International Tables Vol C Tables 4.2.6.8 and 6.1.1.4'
O O 0.0106 0.0060 'International Tables Vol C Tables 4.2.6.8 and 6.1.1.4'

loop_
_geom_angle_atom_site_label_1
_geom_angle_atom_site_label_2
_geom_angle_atom_site_label_3
_geom_angle
_geom_angle_site_symmetry_1
_geom_angle_site_symmetry_3
_geom_angle_publ_flag
O1 N1 C7 126.08(18) . . ?
O1 N1 C1 122.08(16) . . ?
C7 N1 C1 110.99(17) . . ?
N1 C1 C3 105.71(18) . . ?
N1 C1 C2 109.49(19) . . ?
C3 C1 C2 110.8(2) . . ?
N1 C1 C4 101.23(15) . . ?
C3 C1 C4 114.4(2) . . ?
C2 C1 C4 114.4(2) . . ?
N2 C4 C6 110.4(2) . . ?
N2 C4 C5 104.2(2) . . ?
C6 C4 C5 111.5(3) . . ?
N2 C4 C1 100.87(16) . . ?
C6 C4 C1 114.6(2) . . ?
C5 C4 C1 114.1(2) . . ?
O2 N2 C7 125.28(17) . . ?
O2 N2 C4 122.97(17) . . ?
C7 N2 C4 110.91(16) . . ?
N2 C7 N1 110.45(18) . . ?
N2 C7 C8 123.81(17) . . ?
N1 C7 C8 125.74(19) . . ?
N6 C8 C9 121.59(18) . . ?
N6 C8 C7 117.01(18) . . ?
C9 C8 C7 121.35(18) . . ?
N5 C9 C8 121.11(19) . . ?
N5 C9 C10 117.03(18) . . ?
C8 C9 C10 121.64(18) . . ?
N4 C10 N3 110.35(17) . . ?
N4 C10 C9 127.03(17) . . ?
N3 C10 C9 122.61(17) . . ?
O3 N3 C10 125.67(17) . . ?
O3 N3 C11 123.09(16) . . ?
C10 N3 C11 110.86(16) . . ?
N3 C11 C12 109.32(19) . . ?
N3 C11 C13 105.0(2) . . ?
C12 C11 C13 110.7(2) . . ?
N3 C11 C14 101.04(16) . . ?
C12 C11 C14 116.1(2) . . ?
C13 C11 C14 113.6(2) . . ?
N4 C14 C16 109.67(18) . . ?
N4 C14 C15 106.45(19) . . ?
C16 C14 C15 109.9(2) . . ?
N4 C14 C11 100.84(16) . . ?
C16 C14 C11 115.0(2) . . ?
C15 C14 C11 114.2(2) . . ?
O4 N4 C10 125.89(17) . . ?
O4 N4 C14 122.58(16) . . ?
C10 N4 C14 111.04(15) . . ?
O5 N5 C9 121.58(18) . . ?
O5 N5 C17 119.37(17) . . ?
C9 N5 C17 118.99(18) . . ?
C18 C17 C22 119.6(2) . . ?
C18 C17 N5 120.3(2) . . ?
C22 C17 N5 120.03(19) . . ?
C19 C18 C17 119.6(3) . . ?
C18 C19 C20 120.7(3) . . ?
C21 C20 C19 120.9(3) . . ?
C20 C21 C22 119.3(3) . . ?
C21 C22 C17 119.9(2) . . ?
C21 C22 N6 119.9(2) . . ?
C17 C22 N6 120.22(19) . . ?
O6 N6 C8 121.66(18) . . ?
O6 N6 C22 120.29(18) . . ?
C8 N6 C22 118.02(18) . . ?

loop_
_geom_bond_atom_site_label_1
_geom_bond_atom_site_label_2
_geom_bond_distance
_geom_bond_site_symmetry_2
_geom_bond_publ_flag
O1 N1 1.273(2) . ?
N1 C7 1.340(2) . ?
N1 C1 1.507(3) . ?
C1 C3 1.511(3) . ?
C1 C2 1.517(3) . ?
C1 C4 1.552(3) . ?
C4 N2 1.503(3) . ?
C4 C6 1.512(4) . ?
C4 C5 1.524(4) . ?
N2 O2 1.270(2) . ?
N2 C7 1.340(3) . ?
C7 C8 1.460(3) . ?
C8 N6 1.355(3) . ?
C8 C9 1.404(3) . ?
C9 N5 1.343(3) . ?
C9 C10 1.461(3) . ?
C10 N4 1.341(3) . ?
C10 N3 1.343(2) . ?
O3 N3 1.273(2) . ?
N3 C11 1.501(3) . ?
C11 C12 1.517(3) . ?
C11 C13 1.528(4) . ?
C11 C14 1.554(3) . ?
C14 N4 1.513(3) . ?
C14 C16 1.517(3) . ?
C14 C15 1.519(3) . ?
O4 N4 1.273(2) . ?
O5 N5 1.289(2) . ?
N5 C17 1.402(3) . ?
C17 C18 1.395(3) . ?
C17 C22 1.398(3) . ?
C18 C19 1.363(4) . ?
C19 C20 1.388(4) . ?
C20 C21 1.366(4) . ?
C21 C22 1.398(3) . ?
C22 N6 1.407(3) . ?
N6 O6 1.277(2) . ?
